data_7103199
loop_
_publ_author_name
'She, Neng-Fang'
'Meng, Xiang-Gao'
'Gao, Meng'
'Wu, An-Xin'
'Isaacs, Lyle'

_publ_section_title
;
 Tetrameric molecular bowl assembled from glycoluril building blocks.
;
_journal_issue 27
_journal_name_full 'Chemical communications (Cambridge, England)'
_journal_page_first 3133
_journal_page_last 3135
_journal_paper_doi 10.1039/b800785c
_journal_year 2008
_chemical_formula_moiety 'C34 H28 N4 O6, 1.6(H2 O)'
_chemical_formula_sum 'C34 H31.2 N4 O7.6'
_chemical_formula_weight 617.40
_chemical_name_systematic
;
?
;
_space_group_IT_number 85
_symmetry_cell_setting tetragonal
_symmetry_space_group_name_Hall '-P 4a'
_symmetry_space_group_name_H-M 'P 4/n :2'
_atom_sites_solution_hydrogens geom
_atom_sites_solution_primary direct
_atom_sites_solution_secondary difmap
_audit_creation_method SHELXL-97
_audit_update_record
;
2008-03-01 # Formatted by publCIF
;
_cell_angle_alpha 90.00
_cell_angle_beta 90.00
_cell_angle_gamma 90.00
_cell_formula_units_Z 8
_cell_length_a 27.2293(7)
_cell_length_b 27.2293(7)
_cell_length_c 8.7855(4)
_cell_measurement_reflns_used 4726
_cell_measurement_temperature 292(2)
_cell_measurement_theta_max 19.09
_cell_measurement_theta_min 2.37
_cell_volume 6513.9(4)
_computing_cell_refinement 'Bruker SMART'
_computing_data_collection 'Bruker SMART'
_computing_data_reduction 'Bruker SAINT'
_computing_molecular_graphics 'Bruker SHELXTL'
_computing_publication_material 'Bruker SHELXTL'
_computing_structure_refinement 'SHELXL-97 (Sheldrick, 1997)'
_computing_structure_solution 'SHELXS-97 (Sheldrick, 1990)'
_diffrn_ambient_temperature 292(2)
_diffrn_measured_fraction_theta_full 0.996
_diffrn_measured_fraction_theta_max 0.996
_diffrn_measurement_device_type 'CCD area detector'
_diffrn_measurement_method 'phi and omega scans'
_diffrn_radiation_monochromator graphite
_diffrn_radiation_source 'fine-focus sealed tube'
_diffrn_radiation_type MoK\a
_diffrn_radiation_wavelength 0.71073
_diffrn_reflns_av_R_equivalents 0.1657
_diffrn_reflns_av_sigmaI/netI 0.0993
_diffrn_reflns_limit_h_max 32
_diffrn_reflns_limit_h_min -32
_diffrn_reflns_limit_k_max 32
_diffrn_reflns_limit_k_min -32
_diffrn_reflns_limit_l_max 10
_diffrn_reflns_limit_l_min -10
_diffrn_reflns_number 61089
_diffrn_reflns_theta_full 25.00
_diffrn_reflns_theta_max 25.00
_diffrn_reflns_theta_min 2.37
_exptl_absorpt_coefficient_mu 0.090
_exptl_absorpt_correction_type none
_exptl_crystal_colour colorless
_exptl_crystal_density_diffrn 1.200
_exptl_crystal_density_method 'not measured'
_exptl_crystal_description needle
_exptl_crystal_F_000 2592
_exptl_crystal_size_max 0.30
_exptl_crystal_size_mid 0.20
_exptl_crystal_size_min 0.08
_refine_diff_density_max 0.314
_refine_diff_density_min -0.335
_refine_diff_density_rms 0.096
_refine_ls_extinction_coef 0.0013(2)
_refine_ls_extinction_expression Fc^*^=kFc[1+0.001xFc^2^\l^3^/sin(2\q)]^-1/4^
_refine_ls_extinction_method SHELXL
_refine_ls_goodness_of_fit_ref 0.927
_refine_ls_hydrogen_treatment mixed
_refine_ls_matrix_type full
_refine_ls_number_parameters 406
_refine_ls_number_reflns 5726
_refine_ls_number_restraints 2
_refine_ls_restrained_S_all 0.927
_refine_ls_R_factor_all 0.1366
_refine_ls_R_factor_gt 0.0685
_refine_ls_shift/su_max 0.001
_refine_ls_shift/su_mean 0.000
_refine_ls_structure_factor_coef Fsqd
_refine_ls_weighting_details 'calc w=1/[\s^2^(Fo^2^)+(0.0912P)^2^] where P=(Fo^2^+2Fc^2^)/3'
_refine_ls_weighting_scheme calc
_refine_ls_wR_factor_gt 0.1603
_refine_ls_wR_factor_ref 0.1810
_reflns_number_gt 2861
_reflns_number_total 5726
_reflns_threshold_expression >2sigma(I)
_cod_data_source_file b800785c.txt
_cod_data_source_block 051104cm
_cod_depositor_comments
;
The following automatic conversions were performed:
'_symmetry_cell_setting' value 'Tetragonal' changed to 'tetragonal'
according to '/home/saulius/struct/CIF-dictionaries/cif_core.dic'
dictionary named 'cif_core.dic' version 2.4.1 from 2010-06-29.

Automatic conversion script
Id: cif_fix_enum 1527 2010-12-29 10:47:43Z saulius 
;
_cod_original_sg_symbol_H-M 'P 4/n'
_cod_original_formula_sum 'C34 H31.2 N4 O7.6 '
_cod_database_code 7103199

loop_
_symmetry_equiv_pos_as_xyz
'x, y, z'
'-x+1/2, -y+1/2, z'
'-y+1/2, x, z'
'y, -x+1/2, z'
'-x, -y, -z'
'x-1/2, y-1/2, -z'
'y-1/2, -x, -z'
'-y, x-1/2, -z'

loop_
_atom_site_label
_atom_site_type_symbol
_atom_site_fract_x
_atom_site_fract_y
_atom_site_fract_z
_atom_site_U_iso_or_equiv
_atom_site_adp_type
_atom_site_occupancy
_atom_site_symmetry_multiplicity
_atom_site_calc_flag
_atom_site_refinement_flags
_atom_site_disorder_assembly
_atom_site_disorder_group
C1 C 0.13627(15) 0.59914(16) 1.4712(5) 0.0968(13) Uani 1 1 d . . .
H1 H 0.1456 0.5677 1.5011 0.116 Uiso 1 1 calc R . .
C2 C 0.16179(16) 0.6396(2) 1.5276(6) 0.1151(17) Uani 1 1 d . . .
H2 H 0.1876 0.6349 1.5952 0.138 Uiso 1 1 calc R . .
C3 C 0.14951(17) 0.68540(19) 1.4854(5) 0.1042(14) Uani 1 1 d . . .
H3 H 0.1665 0.7123 1.5239 0.125 Uiso 1 1 calc R . .
C4 C 0.11204(18) 0.69184(16) 1.3861(7) 0.1233(18) Uani 1 1 d . . .
H4 H 0.1037 0.7233 1.3542 0.148 Uiso 1 1 calc R . .
C5 C 0.08631(16) 0.65224(15) 1.3322(6) 0.1097(15) Uani 1 1 d . . .
H5 H 0.0602 0.6575 1.2659 0.132 Uiso 1 1 calc R . .
C6 C 0.09809(12) 0.60482(12) 1.3734(4) 0.0609(8) Uani 1 1 d . . .
C7 C 0.07172(12) 0.56348(13) 1.3176(4) 0.0616(9) Uani 1 1 d . . .
C8 C 0.05184(12) 0.52742(13) 1.2727(3) 0.0595(9) Uani 1 1 d . . .
C9 C 0.03039(11) 0.48169(11) 1.2196(4) 0.0536(8) Uani 1 1 d . . .
C10 C 0.04701(10) 0.45913(10) 1.0868(3) 0.0479(7) Uani 1 1 d . . .
C11 C -0.00661(12) 0.45898(14) 1.3060(4) 0.0687(9) Uani 1 1 d . . .
H11 H -0.0181 0.4740 1.3942 0.082 Uiso 1 1 calc R . .
C12 C 0.02672(10) 0.41470(11) 1.0399(3) 0.0523(8) Uani 1 1 d . . .
C13 C -0.02585(12) 0.41503(14) 1.2617(4) 0.0697(9) Uani 1 1 d . . .
H13 H -0.0502 0.4004 1.3203 0.084 Uiso 1 1 calc R . .
C14 C -0.00976(11) 0.39191(12) 1.1311(4) 0.0574(8) Uani 1 1 d . . .
C15 C -0.02993(11) 0.34486(15) 1.0910(4) 0.0669(9) Uani 1 1 d . . .
C16 C -0.04699(12) 0.30564(15) 1.0636(4) 0.0689(9) Uani 1 1 d . . .
C17 C -0.06650(12) 0.25835(13) 1.0273(4) 0.0664(9) Uani 1 1 d . . .
C18 C -0.04762(14) 0.23134(16) 0.9087(5) 0.0797(11) Uani 1 1 d . . .
H18 H -0.0221 0.2441 0.8507 0.096 Uiso 1 1 calc R . .
C19 C -0.06596(19) 0.18590(19) 0.8752(6) 0.1037(14) Uani 1 1 d . . .
H19 H -0.0530 0.1678 0.7948 0.124 Uiso 1 1 calc R . .
C20 C -0.1039(2) 0.16711(18) 0.9619(8) 0.1209(18) Uani 1 1 d . . .
H20 H -0.1168 0.1363 0.9395 0.145 Uiso 1 1 calc R . .
C21 C -0.12217(19) 0.1934(2) 1.0790(7) 0.1238(17) Uani 1 1 d . . .
H21 H -0.1477 0.1805 1.1365 0.149 Uiso 1 1 calc R . .
C22 C -0.10409(15) 0.23824(15) 1.1146(5) 0.0963(13) Uani 1 1 d . . .
H22 H -0.1167 0.2555 1.1970 0.116 Uiso 1 1 calc R . .
C23 C 0.08544(11) 0.48469(11) 0.9907(3) 0.0557(8) Uani 1 1 d . . .
H23A H 0.0703 0.4944 0.8953 0.067 Uiso 1 1 calc R . .
H23B H 0.0954 0.5145 1.0429 0.067 Uiso 1 1 calc R . .
C24 C 0.04211(11) 0.38988(11) 0.8926(3) 0.0584(8) Uani 1 1 d . . .
H24A H 0.0240 0.3594 0.8826 0.070 Uiso 1 1 calc R . .
H24B H 0.0328 0.4108 0.8081 0.070 Uiso 1 1 calc R . .
C25 C 0.16864(12) 0.45446(12) 1.0552(4) 0.0546(8) Uani 1 1 d . . .
C26 C 0.11418(14) 0.33645(13) 0.9226(4) 0.0637(9) Uani 1 1 d . . .
C27 C 0.12966(10) 0.41728(10) 0.8470(3) 0.0472(7) Uani 1 1 d . . .
C28 C 0.12212(11) 0.43661(13) 0.6846(3) 0.0560(8) Uani 1 1 d . . .
C29 C 0.11824(17) 0.41054(16) 0.4278(4) 0.0945(13) Uani 1 1 d . . .
H29A H 0.0874 0.4274 0.4102 0.113 Uiso 1 1 calc R . .
H29B H 0.1447 0.4322 0.3971 0.113 Uiso 1 1 calc R . .
C30 C 0.1199(3) 0.3671(2) 0.3405(5) 0.160(3) Uani 1 1 d . . .
H30A H 0.1481 0.3482 0.3690 0.240 Uiso 1 1 calc R . .
H30B H 0.1219 0.3753 0.2344 0.240 Uiso 1 1 calc R . .
H30C H 0.0907 0.3482 0.3586 0.240 Uiso 1 1 calc R . .
C31 C 0.18001(11) 0.39061(11) 0.8777(4) 0.0551(8) Uani 1 1 d . . .
C32 C 0.21626(12) 0.38862(15) 0.7475(4) 0.0658(9) Uani 1 1 d . . .
C33 C 0.26015(18) 0.4346(2) 0.5638(6) 0.1309(18) Uani 1 1 d . . .
H33A H 0.2932 0.4299 0.6021 0.157 Uiso 1 1 calc R . .
H33B H 0.2532 0.4088 0.4907 0.157 Uiso 1 1 calc R . .
C34 C 0.2558(2) 0.4824(2) 0.4916(6) 0.161(2) Uani 1 1 d . . .
H34A H 0.2244 0.4849 0.4423 0.242 Uiso 1 1 calc R . .
H34B H 0.2814 0.4862 0.4176 0.242 Uiso 1 1 calc R . .
H34C H 0.2586 0.5077 0.5673 0.242 Uiso 1 1 calc R . .
N1 N 0.12920(8) 0.45626(8) 0.9565(3) 0.0485(6) Uani 1 1 d . . .
N2 N 0.09396(8) 0.37928(8) 0.8810(3) 0.0500(6) Uani 1 1 d . . .
N3 N 0.19887(9) 0.41780(10) 1.0043(3) 0.0619(7) Uani 1 1 d D . .
H3A H 0.2296(5) 0.4192(12) 1.024(4) 0.074 Uiso 1 1 d D . .
N4 N 0.16387(11) 0.34163(10) 0.9171(4) 0.0776(9) Uani 1 1 d D . .
H4A H 0.1872(9) 0.3232(11) 0.947(4) 0.093 Uiso 1 1 d D . .
O1 O 0.17471(8) 0.48041(8) 1.1637(3) 0.0680(6) Uani 1 1 d . . .
O2 O 0.09201(10) 0.29966(9) 0.9599(3) 0.0953(9) Uani 1 1 d . . .
O3 O 0.11635(9) 0.47818(9) 0.6504(3) 0.0845(8) Uani 1 1 d . . .
O4 O 0.12304(8) 0.39879(8) 0.5881(2) 0.0667(6) Uani 1 1 d . . .
O5 O 0.23441(10) 0.35176(11) 0.7020(3) 0.1020(9) Uani 1 1 d . . .
O6 O 0.22450(8) 0.43254(10) 0.6905(3) 0.0815(7) Uani 1 1 d . . .

loop_
_atom_site_aniso_label
_atom_site_aniso_U_11
_atom_site_aniso_U_22
_atom_site_aniso_U_33
_atom_site_aniso_U_23
_atom_site_aniso_U_13
_atom_site_aniso_U_12
C1 0.084(3) 0.084(3) 0.123(4) 0.027(3) -0.023(3) -0.005(2)
C2 0.090(3) 0.118(4) 0.137(4) 0.040(3) -0.050(3) -0.025(3)
C3 0.108(4) 0.101(4) 0.104(3) -0.011(3) -0.023(3) -0.021(3)
C4 0.120(4) 0.070(3) 0.180(5) -0.015(3) -0.063(4) 0.005(3)
C5 0.103(3) 0.075(3) 0.150(4) -0.016(3) -0.061(3) 0.013(3)
C6 0.058(2) 0.067(2) 0.057(2) 0.0008(17) 0.0001(17) 0.0041(18)
C7 0.066(2) 0.063(2) 0.056(2) -0.0070(18) 0.0066(17) 0.0085(19)
C8 0.057(2) 0.073(2) 0.0486(19) -0.0008(18) 0.0063(16) 0.0200(19)
C9 0.0474(18) 0.059(2) 0.055(2) -0.0014(17) -0.0006(16) 0.0085(15)
C10 0.0423(16) 0.0504(18) 0.0511(19) 0.0035(15) 0.0015(14) 0.0061(14)
C11 0.063(2) 0.086(3) 0.057(2) -0.0081(19) 0.0102(17) 0.007(2)
C12 0.0461(18) 0.060(2) 0.0506(19) 0.0017(16) 0.0000(15) 0.0040(15)
C13 0.057(2) 0.084(3) 0.069(2) 0.004(2) 0.0142(18) -0.0107(19)
C14 0.0454(18) 0.070(2) 0.056(2) 0.0023(17) 0.0038(16) -0.0073(16)
C15 0.049(2) 0.085(3) 0.067(2) 0.001(2) 0.0028(17) -0.006(2)
C16 0.056(2) 0.078(3) 0.072(2) 0.008(2) 0.0078(18) 0.000(2)
C17 0.057(2) 0.069(2) 0.073(2) 0.003(2) -0.0005(19) -0.0045(18)
C18 0.075(2) 0.087(3) 0.077(3) 0.001(2) -0.012(2) 0.008(2)
C19 0.101(4) 0.098(4) 0.112(4) -0.016(3) -0.037(3) 0.030(3)
C20 0.123(4) 0.069(3) 0.170(6) -0.012(3) -0.050(4) -0.004(3)
C21 0.114(4) 0.090(4) 0.168(5) 0.010(4) 0.011(4) -0.034(3)
C22 0.100(3) 0.080(3) 0.109(3) -0.004(2) 0.026(3) -0.022(2)
C23 0.0558(19) 0.0498(18) 0.062(2) -0.0007(15) 0.0060(16) 0.0040(15)
C24 0.054(2) 0.067(2) 0.054(2) -0.0032(16) -0.0012(16) -0.0102(16)
C25 0.057(2) 0.058(2) 0.0484(19) 0.0031(17) 0.0104(17) -0.0059(17)
C26 0.077(3) 0.050(2) 0.065(2) 0.0000(17) 0.0102(19) 0.0016(19)
C27 0.0503(17) 0.0450(17) 0.0463(18) 0.0017(14) 0.0044(14) 0.0022(14)
C28 0.057(2) 0.060(2) 0.051(2) 0.0044(18) 0.0051(15) 0.0096(17)
C29 0.136(4) 0.109(3) 0.038(2) 0.013(2) -0.011(2) 0.011(3)
C30 0.310(8) 0.121(4) 0.049(3) -0.008(3) -0.015(4) -0.020(4)
C31 0.0557(19) 0.057(2) 0.0526(19) -0.0005(16) 0.0031(16) 0.0099(16)
C32 0.056(2) 0.079(3) 0.063(2) -0.011(2) -0.0002(17) 0.014(2)
C33 0.107(4) 0.178(5) 0.107(4) 0.021(4) 0.062(3) 0.000(3)
C34 0.187(6) 0.177(6) 0.119(4) 0.025(4) 0.053(4) -0.049(5)
N1 0.0464(14) 0.0469(14) 0.0524(15) -0.0050(12) 0.0002(12) 0.0027(11)
N2 0.0511(15) 0.0464(15) 0.0524(15) 0.0033(12) 0.0050(12) 0.0008(12)
N3 0.0463(15) 0.0818(19) 0.0575(17) -0.0083(15) -0.0038(14) 0.0100(16)
N4 0.071(2) 0.0538(19) 0.108(2) 0.0177(16) -0.0026(18) 0.0168(15)
O1 0.0744(15) 0.0752(15) 0.0545(14) -0.0124(12) 0.0030(11) -0.0102(12)
O2 0.111(2) 0.0504(14) 0.125(2) 0.0113(14) 0.0174(17) -0.0092(14)
O3 0.118(2) 0.0668(16) 0.0685(16) 0.0217(13) 0.0170(14) 0.0245(14)
O4 0.0871(16) 0.0706(15) 0.0425(13) 0.0051(12) -0.0042(11) 0.0018(12)
O5 0.0917(19) 0.106(2) 0.108(2) -0.0320(17) 0.0191(16) 0.0293(16)
O6 0.0740(16) 0.0967(19) 0.0737(17) 0.0075(14) 0.0234(13) 0.0006(14)

loop_
_atom_type_symbol
_atom_type_description
_atom_type_scat_dispersion_real
_atom_type_scat_dispersion_imag
_atom_type_scat_source
C C 0.0033 0.0016 'International Tables Vol C Tables 4.2.6.8 and 6.1.1.4'
H H 0.0000 0.0000 'International Tables Vol C Tables 4.2.6.8 and 6.1.1.4'
N N 0.0061 0.0033 'International Tables Vol C Tables 4.2.6.8 and 6.1.1.4'
O O 0.0106 0.0060 'International Tables Vol C Tables 4.2.6.8 and 6.1.1.4'

loop_
_geom_angle_atom_site_label_1
_geom_angle_atom_site_label_2
_geom_angle_atom_site_label_3
_geom_angle
_geom_angle_site_symmetry_1
_geom_angle_site_symmetry_3
_geom_angle_publ_flag
C6 C1 C2 121.1(4) . . ?
C6 C1 H1 119.4 . . ?
C2 C1 H1 119.4 . . ?
C3 C2 C1 120.8(4) . . ?
C3 C2 H2 119.6 . . ?
C1 C2 H2 119.6 . . ?
C2 C3 C4 119.1(4) . . ?
C2 C3 H3 120.5 . . ?
C4 C3 H3 120.5 . . ?
C3 C4 C5 120.4(4) . . ?
C3 C4 H4 119.8 . . ?
C5 C4 H4 119.8 . . ?
C4 C5 C6 121.8(4) . . ?
C4 C5 H5 119.1 . . ?
C6 C5 H5 119.1 . . ?
C1 C6 C5 116.8(3) . . ?
C1 C6 C7 121.0(3) . . ?
C5 C6 C7 122.2(3) . . ?
C8 C7 C6 176.5(3) . . ?
C7 C8 C9 176.4(3) . . ?
C10 C9 C11 119.4(3) . . ?
C10 C9 C8 121.1(3) . . ?
C11 C9 C8 119.5(3) . . ?
C12 C10 C9 120.1(3) . . ?
C12 C10 C23 120.6(3) . . ?
C9 C10 C23 119.2(3) . . ?
C13 C11 C9 120.5(3) . . ?
C13 C11 H11 119.8 . . ?
C9 C11 H11 119.8 . . ?
C10 C12 C14 119.4(3) . . ?
C10 C12 C24 122.0(3) . . ?
C14 C12 C24 118.7(3) . . ?
C11 C13 C14 121.1(3) . . ?
C11 C13 H13 119.5 . . ?
C14 C13 H13 119.5 . . ?
C13 C14 C12 119.5(3) . . ?
C13 C14 C15 119.3(3) . . ?
C12 C14 C15 121.2(3) . . ?
C16 C15 C14 177.4(4) . . ?
C15 C16 C17 178.4(4) . . ?
C18 C17 C22 118.8(4) . . ?
C18 C17 C16 120.8(3) . . ?
C22 C17 C16 120.3(3) . . ?
C19 C18 C17 120.7(4) . . ?
C19 C18 H18 119.6 . . ?
C17 C18 H18 119.6 . . ?
C18 C19 C20 119.3(5) . . ?
C18 C19 H19 120.3 . . ?
C20 C19 H19 120.3 . . ?
C21 C20 C19 120.0(5) . . ?
C21 C20 H20 120.0 . . ?
C19 C20 H20 120.0 . . ?
C20 C21 C22 121.4(5) . . ?
C20 C21 H21 119.3 . . ?
C22 C21 H21 119.3 . . ?
C21 C22 C17 119.7(4) . . ?
C21 C22 H22 120.2 . . ?
C17 C22 H22 120.2 . . ?
N1 C23 C10 115.9(2) . . ?
N1 C23 H23A 108.3 . . ?
C10 C23 H23A 108.3 . . ?
N1 C23 H23B 108.3 . . ?
C10 C23 H23B 108.3 . . ?
H23A C23 H23B 107.4 . . ?
N2 C24 C12 114.7(2) . . ?
N2 C24 H24A 108.6 . . ?
C12 C24 H24A 108.6 . . ?
N2 C24 H24B 108.6 . . ?
C12 C24 H24B 108.6 . . ?
H24A C24 H24B 107.6 . . ?
O1 C25 N3 127.4(3) . . ?
O1 C25 N1 125.9(3) . . ?
N3 C25 N1 106.7(3) . . ?
O2 C26 N2 125.9(3) . . ?
O2 C26 N4 126.1(3) . . ?
N2 C26 N4 108.0(3) . . ?
N1 C27 N2 112.6(2) . . ?
N1 C27 C28 111.7(2) . . ?
N2 C27 C28 110.3(2) . . ?
N1 C27 C31 103.6(2) . . ?
N2 C27 C31 102.7(2) . . ?
C28 C27 C31 115.7(2) . . ?
O3 C28 O4 125.5(3) . . ?
O3 C28 C27 125.6(3) . . ?
O4 C28 C27 108.9(3) . . ?
C30 C29 O4 109.9(3) . . ?
C30 C29 H29A 109.7 . . ?
O4 C29 H29A 109.7 . . ?
C30 C29 H29B 109.7 . . ?
O4 C29 H29B 109.7 . . ?
H29A C29 H29B 108.2 . . ?
C29 C30 H30A 109.5 . . ?
C29 C30 H30B 109.5 . . ?
H30A C30 H30B 109.5 . . ?
C29 C30 H30C 109.5 . . ?
H30A C30 H30C 109.5 . . ?
H30B C30 H30C 109.5 . . ?
N3 C31 N4 113.6(3) . . ?
N3 C31 C32 111.9(3) . . ?
N4 C31 C32 110.3(3) . . ?
N3 C31 C27 101.9(2) . . ?
N4 C31 C27 101.6(2) . . ?
C32 C31 C27 117.1(3) . . ?
O5 C32 O6 124.7(3) . . ?
O5 C32 C31 123.8(4) . . ?
O6 C32 C31 111.5(3) . . ?
C34 C33 O6 108.0(4) . . ?
C34 C33 H33A 110.1 . . ?
O6 C33 H33A 110.1 . . ?
C34 C33 H33B 110.1 . . ?
O6 C33 H33B 110.1 . . ?
H33A C33 H33B 108.4 . . ?
C33 C34 H34A 109.5 . . ?
C33 C34 H34B 109.5 . . ?
H34A C34 H34B 109.5 . . ?
C33 C34 H34C 109.5 . . ?
H34A C34 H34C 109.5 . . ?
H34B C34 H34C 109.5 . . ?
C25 N1 C27 112.9(2) . . ?
C25 N1 C23 121.8(2) . . ?
C27 N1 C23 122.8(2) . . ?
C26 N2 C24 123.8(3) . . ?
C26 N2 C27 113.7(2) . . ?
C24 N2 C27 121.8(2) . . ?
C25 N3 C31 114.6(3) . . ?
C25 N3 H3A 119(2) . . ?
C31 N3 H3A 122(2) . . ?
C26 N4 C31 114.0(3) . . ?
C26 N4 H4A 132(3) . . ?
C31 N4 H4A 113(3) . . ?
C28 O4 C29 116.4(3) . . ?
C32 O6 C33 115.6(3) . . ?

loop_
_geom_bond_atom_site_label_1
_geom_bond_atom_site_label_2
_geom_bond_distance
_geom_bond_site_symmetry_2
_geom_bond_publ_flag
C1 C6 1.357(5) . ?
C1 C2 1.394(6) . ?
C1 H1 0.9300 . ?
C2 C3 1.343(5) . ?
C2 H2 0.9300 . ?
C3 C4 1.354(6) . ?
C3 H3 0.9300 . ?
C4 C5 1.371(5) . ?
C4 H4 0.9300 . ?
C5 C6 1.379(5) . ?
C5 H5 0.9300 . ?
C6 C7 1.422(5) . ?
C7 C8 1.189(4) . ?
C8 C9 1.452(5) . ?
C9 C10 1.394(4) . ?
C9 C11 1.405(4) . ?
C10 C12 1.393(4) . ?
C10 C23 1.514(4) . ?
C11 C13 1.363(4) . ?
C11 H11 0.9300 . ?
C12 C14 1.419(4) . ?
C12 C24 1.519(4) . ?
C13 C14 1.380(4) . ?
C13 H13 0.9300 . ?
C14 C15 1.438(5) . ?
C15 C16 1.189(5) . ?
C16 C17 1.429(5) . ?
C17 C18 1.375(5) . ?
C17 C22 1.391(5) . ?
C18 C19 1.367(6) . ?
C18 H18 0.9300 . ?
C19 C20 1.382(7) . ?
C19 H19 0.9300 . ?
C20 C21 1.348(7) . ?
C20 H20 0.9300 . ?
C21 C22 1.353(6) . ?
C21 H21 0.9300 . ?
C22 H22 0.9300 . ?
C23 N1 1.452(3) . ?
C23 H23A 0.9700 . ?
C23 H23B 0.9700 . ?
C24 N2 1.445(3) . ?
C24 H24A 0.9700 . ?
C24 H24B 0.9700 . ?
C25 O1 1.198(3) . ?
C25 N3 1.369(4) . ?
C25 N1 1.381(4) . ?
C26 O2 1.215(4) . ?
C26 N2 1.341(4) . ?
C26 N4 1.361(4) . ?
C27 N1 1.433(3) . ?
C27 N2 1.451(3) . ?
C27 C28 1.535(4) . ?
C27 C31 1.575(4) . ?
C28 O3 1.182(3) . ?
C28 O4 1.334(4) . ?
C29 C30 1.411(6) . ?
C29 O4 1.451(4) . ?
C29 H29A 0.9700 . ?
C29 H29B 0.9700 . ?
C30 H30A 0.9600 . ?
C30 H30B 0.9600 . ?
C30 H30C 0.9600 . ?
C31 N3 1.431(4) . ?
C31 N4 1.446(4) . ?
C31 C32 1.512(4) . ?
C32 O5 1.188(4) . ?
C32 O6 1.316(4) . ?
C33 C34 1.453(7) . ?
C33 O6 1.478(5) . ?
C33 H33A 0.9700 . ?
C33 H33B 0.9700 . ?
C34 H34A 0.9600 . ?
C34 H34B 0.9600 . ?
C34 H34C 0.9600 . ?
N3 H3A 0.855(10) . ?
N4 H4A 0.85(3) . ?

loop_
_geom_hbond_atom_site_label_D
_geom_hbond_atom_site_label_H
_geom_hbond_atom_site_label_A
_geom_hbond_distance_DH
_geom_hbond_distance_HA
_geom_hbond_distance_DA
_geom_hbond_angle_DHA
_geom_hbond_site_symmetry_A
C23 H23A O3 0.97 2.53 3.111(4) 118.5 .
C29 H29B O1 0.97 2.57 3.372(5) 140.3 1_554
N3 H3A O2 0.855(10) 2.011(19) 2.785(4) 150(3) 4

loop_
_geom_torsion_atom_site_label_1
_geom_torsion_atom_site_label_2
_geom_torsion_atom_site_label_3
_geom_torsion_atom_site_label_4
_geom_torsion
_geom_torsion_site_symmetry_1
_geom_torsion_site_symmetry_2
_geom_torsion_site_symmetry_3
_geom_torsion_site_symmetry_4
_geom_torsion_publ_flag
C6 C1 C2 C3 -0.6(7) . . . . ?
C1 C2 C3 C4 -0.5(8) . . . . ?
C2 C3 C4 C5 1.5(8) . . . . ?
C3 C4 C5 C6 -1.6(8) . . . . ?
C2 C1 C6 C5 0.6(6) . . . . ?
C2 C1 C6 C7 -179.2(4) . . . . ?
C4 C5 C6 C1 0.5(7) . . . . ?
C4 C5 C6 C7 -179.8(4) . . . . ?
C11 C9 C10 C12 0.6(4) . . . . ?
C8 C9 C10 C12 178.5(3) . . . . ?
C11 C9 C10 C23 177.6(3) . . . . ?
C8 C9 C10 C23 -4.5(4) . . . . ?
C10 C9 C11 C13 0.6(5) . . . . ?
C8 C9 C11 C13 -177.3(3) . . . . ?
C9 C10 C12 C14 -2.1(4) . . . . ?
C23 C10 C12 C14 -179.1(3) . . . . ?
C9 C10 C12 C24 177.3(3) . . . . ?
C23 C10 C12 C24 0.4(4) . . . . ?
C9 C11 C13 C14 -0.3(5) . . . . ?
C11 C13 C14 C12 -1.3(5) . . . . ?
C11 C13 C14 C15 178.1(3) . . . . ?
C10 C12 C14 C13 2.5(4) . . . . ?
C24 C12 C14 C13 -177.0(3) . . . . ?
C10 C12 C14 C15 -176.9(3) . . . . ?
C24 C12 C14 C15 3.7(4) . . . . ?
C22 C17 C18 C19 1.2(5) . . . . ?
C16 C17 C18 C19 179.3(3) . . . . ?
C17 C18 C19 C20 0.0(6) . . . . ?
C18 C19 C20 C21 -0.5(7) . . . . ?
C19 C20 C21 C22 -0.1(8) . . . . ?
C20 C21 C22 C17 1.3(8) . . . . ?
C18 C17 C22 C21 -1.8(6) . . . . ?
C16 C17 C22 C21 -179.9(4) . . . . ?
C12 C10 C23 N1 -57.0(4) . . . . ?
C9 C10 C23 N1 126.0(3) . . . . ?
C10 C12 C24 N2 57.4(4) . . . . ?
C14 C12 C24 N2 -123.1(3) . . . . ?
N1 C27 C28 O3 -0.3(4) . . . . ?
N2 C27 C28 O3 125.7(3) . . . . ?
C31 C27 C28 O3 -118.4(3) . . . . ?
N1 C27 C28 O4 179.8(2) . . . . ?
N2 C27 C28 O4 -54.2(3) . . . . ?
C31 C27 C28 O4 61.7(3) . . . . ?
N1 C27 C31 N3 2.3(3) . . . . ?
N2 C27 C31 N3 -115.0(2) . . . . ?
C28 C27 C31 N3 124.8(3) . . . . ?
N1 C27 C31 N4 119.7(2) . . . . ?
N2 C27 C31 N4 2.4(3) . . . . ?
C28 C27 C31 N4 -117.7(3) . . . . ?
N1 C27 C31 C32 -120.1(3) . . . . ?
N2 C27 C31 C32 122.6(3) . . . . ?
C28 C27 C31 C32 2.4(4) . . . . ?
N3 C31 C32 O5 116.3(4) . . . . ?
N4 C31 C32 O5 -11.1(5) . . . . ?
C27 C31 C32 O5 -126.6(3) . . . . ?
N3 C31 C32 O6 -64.5(3) . . . . ?
N4 C31 C32 O6 168.1(3) . . . . ?
C27 C31 C32 O6 52.6(4) . . . . ?
O1 C25 N1 C27 -173.9(3) . . . . ?
N3 C25 N1 C27 6.3(3) . . . . ?
O1 C25 N1 C23 -11.6(4) . . . . ?
N3 C25 N1 C23 168.6(2) . . . . ?
N2 C27 N1 C25 104.8(3) . . . . ?
C28 C27 N1 C25 -130.5(2) . . . . ?
C31 C27 N1 C25 -5.3(3) . . . . ?
N2 C27 N1 C23 -57.3(3) . . . . ?
C28 C27 N1 C23 67.4(3) . . . . ?
C31 C27 N1 C23 -167.4(2) . . . . ?
C10 C23 N1 C25 -85.6(3) . . . . ?
C10 C23 N1 C27 74.9(3) . . . . ?
O2 C26 N2 C24 8.0(5) . . . . ?
N4 C26 N2 C24 -171.4(3) . . . . ?
O2 C26 N2 C27 178.2(3) . . . . ?
N4 C26 N2 C27 -1.2(4) . . . . ?
C12 C24 N2 C26 92.7(3) . . . . ?
C12 C24 N2 C27 -76.7(3) . . . . ?
N1 C27 N2 C26 -111.6(3) . . . . ?
C28 C27 N2 C26 123.0(3) . . . . ?
C31 C27 N2 C26 -0.9(3) . . . . ?
N1 C27 N2 C24 58.8(3) . . . . ?
C28 C27 N2 C24 -66.6(3) . . . . ?
C31 C27 N2 C24 169.5(2) . . . . ?
O1 C25 N3 C31 175.6(3) . . . . ?
N1 C25 N3 C31 -4.7(3) . . . . ?
N4 C31 N3 C25 -107.1(3) . . . . ?
C32 C31 N3 C25 127.3(3) . . . . ?
C27 C31 N3 C25 1.4(3) . . . . ?
O2 C26 N4 C31 -176.3(3) . . . . ?
N2 C26 N4 C31 3.1(4) . . . . ?
N3 C31 N4 C26 105.2(3) . . . . ?
C32 C31 N4 C26 -128.3(3) . . . . ?
C27 C31 N4 C26 -3.5(4) . . . . ?
O3 C28 O4 C29 2.3(5) . . . . ?
C27 C28 O4 C29 -177.8(3) . . . . ?
C30 C29 O4 C28 -180.0(4) . . . . ?
O5 C32 O6 C33 -1.7(5) . . . . ?
C31 C32 O6 C33 179.1(3) . . . . ?
C34 C33 O6 C32 166.3(4) . . . . ?
